data_4073753
loop_
_publ_author_name
'Stylianides, Neoklis'
'Danopoulos, Andreas A.'
'Pugh, David'
'Hancock, Fred'
'Zanotti-Gerosa, Antonio'

_publ_section_title
;
 Cyclometalated and Alkoxyphenyl-Substituted Palladium
 Imidazolin-2-ylidene Complexes. Synthetic, Structural, and Catalytic
 Studies
;
_journal_issue 23
_journal_name_full Organometallics
_journal_page_first 5627
_journal_paper_doi 10.1021/om700603d
_journal_volume 26
_journal_year 2007
_chemical_formula_moiety 'C21 H27 B F4 N2 O6'
_chemical_formula_sum 'C21 H27 B F4 N2 O6'
_chemical_formula_weight 490.26
_space_group_IT_number 14
_symmetry_cell_setting monoclinic
_symmetry_space_group_name_Hall '-P 2ybc'
_symmetry_space_group_name_H-M 'P 1 21/c 1'
_atom_sites_solution_hydrogens geom
_atom_sites_solution_primary direct
_atom_sites_solution_secondary difmap
_audit_creation_method SHELXL-97
_cell_angle_alpha 90.00
_cell_angle_beta 102.049(5)
_cell_angle_gamma 90.00
_cell_formula_units_Z 4
_cell_length_a 17.4391(12)
_cell_length_b 7.6873(7)
_cell_length_c 16.8172(13)
_cell_measurement_reflns_used 5333
_cell_measurement_temperature 120(2)
_cell_measurement_theta_max 27.48
_cell_measurement_theta_min 2.91
_cell_volume 2204.8(3)
_computing_cell_refinement 'DENZO (Otwinowski & Minor, 1997) & COLLECT (Hooft, R.W.W., 1998)'
_computing_data_collection 'COLLECT (Hooft, R.W.W., 1998)'
_computing_data_reduction 'DENZO (Otwinowski & Minor, 1997) & COLLECT (Hooft, R.W.W., 1998)'
_computing_molecular_graphics 'ORTEP-III (Farrugia, 1997)'
_computing_publication_material 'enCIFer (2004)'
_computing_structure_refinement 'SHELXL-97 (Sheldrick, 1997)'
_computing_structure_solution 'SHELXL-97 (Sheldrick, 1997)'
_diffrn_ambient_temperature 120(2)
_diffrn_detector_area_resol_mean 9.091
_diffrn_measured_fraction_theta_full 0.985
_diffrn_measured_fraction_theta_max 0.985
_diffrn_measurement_device_type 'Bruker-Nonius 95mm CCD camera on \k-goniostat'
_diffrn_measurement_method '\f & \w scans'
_diffrn_radiation_monochromator '10cm confocal mirrors'
_diffrn_radiation_source 'Bruker-Nonius FR591 rotating anode'
_diffrn_radiation_type MoK\a
_diffrn_radiation_wavelength 0.71073
_diffrn_reflns_av_R_equivalents 0.0644
_diffrn_reflns_av_sigmaI/netI 0.0591
_diffrn_reflns_limit_h_max 22
_diffrn_reflns_limit_h_min -22
_diffrn_reflns_limit_k_max 9
_diffrn_reflns_limit_k_min -9
_diffrn_reflns_limit_l_max 21
_diffrn_reflns_limit_l_min -21
_diffrn_reflns_number 23563
_diffrn_reflns_theta_full 27.63
_diffrn_reflns_theta_max 27.63
_diffrn_reflns_theta_min 2.92
_diffrn_standards_number 0
_exptl_absorpt_coefficient_mu 0.128
_exptl_absorpt_correction_T_max 0.9974
_exptl_absorpt_correction_T_min 0.7862
_exptl_absorpt_correction_type multi-scan
_exptl_absorpt_process_details 'SADABS V2.10 (Sheldrick, G.M., 2003)'
_exptl_crystal_colour colourless
_exptl_crystal_density_diffrn 1.477
_exptl_crystal_density_method 'not measured'
_exptl_crystal_description block
_exptl_crystal_F_000 1024
_exptl_crystal_size_max 0.15
_exptl_crystal_size_mid 0.10
_exptl_crystal_size_min 0.02
_refine_diff_density_max 1.098
_refine_diff_density_min -1.010
_refine_diff_density_rms 0.182
_refine_ls_extinction_coef 0.022(3)
_refine_ls_extinction_expression Fc^*^=kFc[1+0.001xFc^2^\l^3^/sin(2\q)]^-1/4^
_refine_ls_extinction_method SHELXL
_refine_ls_goodness_of_fit_ref 1.038
_refine_ls_hydrogen_treatment constr
_refine_ls_matrix_type full
_refine_ls_number_parameters 312
_refine_ls_number_reflns 5041
_refine_ls_number_restraints 0
_refine_ls_restrained_S_all 1.038
_refine_ls_R_factor_all 0.1152
_refine_ls_R_factor_gt 0.0799
_refine_ls_shift/su_max 0.000
_refine_ls_shift/su_mean 0.000
_refine_ls_structure_factor_coef Fsqd
_refine_ls_weighting_details 'calc w=1/[\s^2^(Fo^2^)+(0.1192P)^2^+2.7783P] where P=(Fo^2^+2Fc^2^)/3'
_refine_ls_weighting_scheme calc
_refine_ls_wR_factor_gt 0.2006
_refine_ls_wR_factor_ref 0.2263
_reflns_number_gt 3504
_reflns_number_total 5041
_reflns_threshold_expression >2sigma(I)
_cod_data_source_file om700603d-file002.cif
_cod_data_source_block 3h
_cod_original_sg_symbol_H-M P21/c
_cod_database_code 4073753

loop_
_symmetry_equiv_pos_as_xyz
'x, y, z'
'-x, y+1/2, -z+1/2'
'-x, -y, -z'
'x, -y-1/2, z-1/2'

loop_
_atom_site_label
_atom_site_type_symbol
_atom_site_fract_x
_atom_site_fract_y
_atom_site_fract_z
_atom_site_U_iso_or_equiv
_atom_site_adp_type
_atom_site_occupancy
_atom_site_symmetry_multiplicity
_atom_site_calc_flag
_atom_site_refinement_flags
_atom_site_disorder_assembly
_atom_site_disorder_group
C21 C 0.50706(18) 0.0047(4) 0.27726(18) 0.0254(6) Uani 1 1 d . . .
H21A H 0.5344 0.1124 0.2688 0.038 Uiso 1 1 calc R . .
H21B H 0.4884 -0.0531 0.2249 0.038 Uiso 1 1 calc R . .
H21C H 0.5432 -0.0726 0.3134 0.038 Uiso 1 1 calc R . .
F2A F 0.1990(4) 0.7026(8) 0.1800(4) 0.0543(6) Uani 0.414(3) 1 d P A 1
F3A F 0.2649(4) 0.6495(9) 0.0792(4) 0.0543(6) Uani 0.414(3) 1 d P A 1
F4A F 0.2984(4) 0.5173(8) 0.2011(3) 0.0543(6) Uani 0.414(3) 1 d P A 1
F2B F 0.1965(2) 0.7766(6) 0.1286(3) 0.0543(6) Uani 0.586(3) 1 d P A 2
F3B F 0.2829(3) 0.5839(7) 0.0970(3) 0.0543(6) Uani 0.586(3) 1 d P A 2
F4B F 0.2424(3) 0.5715(6) 0.2178(2) 0.0543(6) Uani 0.586(3) 1 d P A 2
C1 C 0.25892(16) 0.0431(4) 0.41038(17) 0.0204(6) Uani 1 1 d . . .
H1 H 0.2681 -0.0007 0.4644 0.024 Uiso 1 1 calc R . .
C2 C 0.19609(17) 0.1044(4) 0.27896(17) 0.0264(7) Uani 1 1 d . . .
H2A H 0.1573 0.1969 0.2589 0.032 Uiso 1 1 calc R . .
H2B H 0.1888 0.0076 0.2393 0.032 Uiso 1 1 calc R . .
C3 C 0.27966(17) 0.1750(5) 0.29376(18) 0.0291(7) Uani 1 1 d . . .
H3A H 0.3083 0.1286 0.2534 0.035 Uiso 1 1 calc R . .
H3B H 0.2800 0.3037 0.2918 0.035 Uiso 1 1 calc R . .
C4 C 0.12012(16) -0.0350(4) 0.37790(16) 0.0201(6) Uani 1 1 d . . .
C5 C 0.12176(16) -0.2065(4) 0.40622(17) 0.0220(6) Uani 1 1 d . . .
C6 C 0.05601(17) -0.2802(4) 0.42688(18) 0.0244(6) Uani 1 1 d . . .
H6 H 0.0578 -0.3953 0.4478 0.029 Uiso 1 1 calc R . .
C7 C -0.01289(17) -0.1822(4) 0.41638(18) 0.0237(6) Uani 1 1 d . . .
C8 C -0.01723(17) -0.0145(4) 0.38502(17) 0.0229(6) Uani 1 1 d . . .
H8 H -0.0652 0.0484 0.3758 0.027 Uiso 1 1 calc R . .
C9 C 0.05033(16) 0.0595(4) 0.36741(17) 0.0218(6) Uani 1 1 d . . .
C10 C 0.1958(2) -0.4639(4) 0.4441(2) 0.0371(8) Uani 1 1 d . . .
H10A H 0.1809 -0.4629 0.4972 0.056 Uiso 1 1 calc R . .
H10B H 0.2495 -0.5074 0.4503 0.056 Uiso 1 1 calc R . .
H10C H 0.1599 -0.5398 0.4068 0.056 Uiso 1 1 calc R . .
C11 C -0.14555(17) -0.1675(4) 0.4318(2) 0.0297(7) Uani 1 1 d . . .
H11A H -0.1343 -0.0543 0.4585 0.045 Uiso 1 1 calc R . .
H11B H -0.1824 -0.2319 0.4575 0.045 Uiso 1 1 calc R . .
H11C H -0.1688 -0.1499 0.3741 0.045 Uiso 1 1 calc R . .
C12 C -0.01791(18) 0.3239(4) 0.3243(2) 0.0299(7) Uani 1 1 d . . .
H12A H -0.0579 0.2630 0.2844 0.045 Uiso 1 1 calc R . .
H12B H -0.0083 0.4389 0.3032 0.045 Uiso 1 1 calc R . .
H12C H -0.0363 0.3373 0.3752 0.045 Uiso 1 1 calc R . .
C13 C 0.39099(16) 0.1588(4) 0.42056(17) 0.0199(6) Uani 1 1 d . . .
C14 C 0.40133(16) 0.2439(4) 0.49549(17) 0.0199(6) Uani 1 1 d . . .
C15 C 0.47590(16) 0.2907(4) 0.53764(17) 0.0203(6) Uani 1 1 d . . .
H15 H 0.4828 0.3473 0.5889 0.024 Uiso 1 1 calc R . .
C16 C 0.54014(16) 0.2535(4) 0.50365(17) 0.0205(6) Uani 1 1 d . . .
C17 C 0.53118(17) 0.1749(4) 0.42738(17) 0.0213(6) Uani 1 1 d . . .
H17 H 0.5754 0.1551 0.4037 0.026 Uiso 1 1 calc R . .
C18 C 0.45688(16) 0.1262(4) 0.38679(16) 0.0207(6) Uani 1 1 d . . .
C19 C 0.34327(18) 0.3838(4) 0.59539(18) 0.0281(7) Uani 1 1 d . . .
H19A H 0.3765 0.3250 0.6418 0.042 Uiso 1 1 calc R . .
H19B H 0.2914 0.4057 0.6073 0.042 Uiso 1 1 calc R . .
H19C H 0.3674 0.4946 0.5855 0.042 Uiso 1 1 calc R . .
C20 C 0.62906(18) 0.3467(4) 0.62361(17) 0.0266(7) Uani 1 1 d . . .
H20A H 0.6054 0.4618 0.6259 0.040 Uiso 1 1 calc R . .
H20B H 0.6856 0.3539 0.6456 0.040 Uiso 1 1 calc R . .
H20C H 0.6054 0.2642 0.6559 0.040 Uiso 1 1 calc R . .
N1 N 0.18923(13) 0.0433(3) 0.36063(14) 0.0211(5) Uani 1 1 d . . .
N2 N 0.31413(13) 0.1100(3) 0.37710(13) 0.0202(5) Uani 1 1 d . . .
O1 O -0.07415(12) -0.2647(3) 0.43955(15) 0.0298(5) Uani 1 1 d . . .
O2 O 0.19123(12) -0.2909(3) 0.41186(14) 0.0273(5) Uani 1 1 d . . .
O3 O 0.05341(12) 0.2251(3) 0.33919(13) 0.0263(5) Uani 1 1 d . . .
O4 O 0.33513(12) 0.2756(3) 0.52446(12) 0.0236(5) Uani 1 1 d . . .
O5 O 0.61553(11) 0.2890(3) 0.54123(12) 0.0255(5) Uani 1 1 d . . .
O6 O 0.44175(12) 0.0449(3) 0.31323(12) 0.0252(5) Uani 1 1 d . . .
B1 B 0.2661(2) 0.6756(5) 0.1606(2) 0.0300(8) Uani 1 1 d . . .
F1 F 0.32347(12) 0.7950(3) 0.19244(12) 0.0423(6) Uani 1 1 d . A .

loop_
_atom_site_aniso_label
_atom_site_aniso_U_11
_atom_site_aniso_U_22
_atom_site_aniso_U_33
_atom_site_aniso_U_23
_atom_site_aniso_U_13
_atom_site_aniso_U_12
C21 0.0286(16) 0.0256(16) 0.0240(14) -0.0019(12) 0.0102(12) 0.0029(12)
F2A 0.0588(14) 0.0578(15) 0.0459(12) -0.0064(9) 0.0096(10) -0.0116(11)
F3A 0.0588(14) 0.0578(15) 0.0459(12) -0.0064(9) 0.0096(10) -0.0116(11)
F4A 0.0588(14) 0.0578(15) 0.0459(12) -0.0064(9) 0.0096(10) -0.0116(11)
F2B 0.0588(14) 0.0578(15) 0.0459(12) -0.0064(9) 0.0096(10) -0.0116(11)
F3B 0.0588(14) 0.0578(15) 0.0459(12) -0.0064(9) 0.0096(10) -0.0116(11)
F4B 0.0588(14) 0.0578(15) 0.0459(12) -0.0064(9) 0.0096(10) -0.0116(11)
C1 0.0205(14) 0.0204(14) 0.0199(13) 0.0015(11) 0.0036(11) -0.0003(11)
C2 0.0237(15) 0.0389(18) 0.0163(14) 0.0023(12) 0.0032(11) -0.0038(13)
C3 0.0254(16) 0.0413(19) 0.0184(14) 0.0091(13) -0.0005(12) -0.0053(13)
C4 0.0173(13) 0.0243(15) 0.0180(13) 0.0012(11) 0.0023(10) -0.0011(11)
C5 0.0178(14) 0.0255(15) 0.0219(14) -0.0021(11) 0.0023(11) 0.0002(11)
C6 0.0237(15) 0.0219(15) 0.0275(15) 0.0039(12) 0.0049(12) -0.0023(11)
C7 0.0183(14) 0.0277(16) 0.0260(15) 0.0009(12) 0.0064(11) -0.0028(11)
C8 0.0182(14) 0.0266(15) 0.0232(14) 0.0007(12) 0.0030(11) 0.0019(11)
C9 0.0237(15) 0.0208(14) 0.0192(13) -0.0016(11) 0.0004(11) -0.0014(11)
C10 0.0301(17) 0.0270(17) 0.054(2) 0.0114(15) 0.0088(15) 0.0075(13)
C11 0.0201(15) 0.0352(18) 0.0347(17) 0.0005(14) 0.0073(12) -0.0014(13)
C12 0.0268(16) 0.0249(16) 0.0370(18) 0.0067(13) 0.0042(13) 0.0051(12)
C13 0.0199(14) 0.0200(14) 0.0196(13) 0.0018(11) 0.0034(10) -0.0020(11)
C14 0.0184(14) 0.0205(14) 0.0212(14) 0.0033(11) 0.0049(11) 0.0029(11)
C15 0.0228(14) 0.0197(14) 0.0185(13) 0.0002(10) 0.0043(11) -0.0008(11)
C16 0.0205(14) 0.0192(14) 0.0215(14) 0.0016(11) 0.0038(11) -0.0023(11)
C17 0.0206(14) 0.0228(14) 0.0221(14) 0.0004(11) 0.0078(11) 0.0008(11)
C18 0.0252(15) 0.0186(13) 0.0184(13) 0.0012(11) 0.0050(11) 0.0015(11)
C19 0.0268(16) 0.0376(18) 0.0209(14) -0.0074(13) 0.0073(12) -0.0002(13)
C20 0.0238(15) 0.0335(17) 0.0211(14) -0.0033(12) 0.0014(11) -0.0058(13)
N1 0.0191(12) 0.0242(12) 0.0196(12) 0.0017(9) 0.0027(9) -0.0016(9)
N2 0.0200(12) 0.0240(12) 0.0163(11) 0.0012(9) 0.0029(9) -0.0018(10)
O1 0.0216(11) 0.0249(11) 0.0454(14) 0.0067(10) 0.0126(10) -0.0004(9)
O2 0.0214(11) 0.0254(11) 0.0351(12) 0.0051(9) 0.0059(9) 0.0039(8)
O3 0.0246(11) 0.0218(11) 0.0330(12) 0.0049(9) 0.0069(9) 0.0023(8)
O4 0.0224(11) 0.0271(11) 0.0216(10) -0.0043(8) 0.0055(8) -0.0001(8)
O5 0.0204(11) 0.0338(12) 0.0218(10) -0.0043(9) 0.0031(8) -0.0032(9)
O6 0.0246(11) 0.0313(12) 0.0208(10) -0.0069(8) 0.0073(8) -0.0020(9)
B1 0.0332(19) 0.035(2) 0.0226(16) -0.0013(14) 0.0071(14) -0.0067(16)
F1 0.0512(13) 0.0410(12) 0.0312(11) 0.0020(9) 0.0007(9) -0.0142(9)

loop_
_atom_type_symbol
_atom_type_description
_atom_type_scat_dispersion_real
_atom_type_scat_dispersion_imag
_atom_type_scat_source
C C 0.0033 0.0016 'International Tables Vol C Tables 4.2.6.8 and 6.1.1.4'
H H 0.0000 0.0000 'International Tables Vol C Tables 4.2.6.8 and 6.1.1.4'
B B 0.0013 0.0007 'International Tables Vol C Tables 4.2.6.8 and 6.1.1.4'
N N 0.0061 0.0033 'International Tables Vol C Tables 4.2.6.8 and 6.1.1.4'
O O 0.0106 0.0060 'International Tables Vol C Tables 4.2.6.8 and 6.1.1.4'
F F 0.0171 0.0103 'International Tables Vol C Tables 4.2.6.8 and 6.1.1.4'

loop_
_geom_angle_atom_site_label_1
_geom_angle_atom_site_label_2
_geom_angle_atom_site_label_3
_geom_angle
N2 C1 N1 112.8(3)
N1 C2 C3 102.8(2)
N2 C3 C2 102.6(2)
C9 C4 C5 119.2(3)
C9 C4 N1 120.3(3)
C5 C4 N1 120.5(2)
O2 C5 C6 124.0(3)
O2 C5 C4 115.3(3)
C6 C5 C4 120.7(3)
C5 C6 C7 118.8(3)
O1 C7 C8 123.7(3)
O1 C7 C6 114.6(3)
C8 C7 C6 121.7(3)
C7 C8 C9 118.5(3)
O3 C9 C8 123.5(3)
O3 C9 C4 115.6(3)
C8 C9 C4 120.9(3)
C14 C13 C18 119.0(2)
C14 C13 N2 120.8(2)
C18 C13 N2 120.2(2)
O4 C14 C15 122.8(3)
O4 C14 C13 116.5(2)
C15 C14 C13 120.7(3)
C16 C15 C14 119.0(3)
O5 C16 C15 123.4(3)
O5 C16 C17 115.1(3)
C15 C16 C17 121.4(3)
C18 C17 C16 118.9(3)
O6 C18 C17 123.8(3)
O6 C18 C13 115.4(2)
C17 C18 C13 120.8(3)
C1 N1 C4 124.9(2)
C1 N1 C2 110.2(2)
C4 N1 C2 123.8(2)
C1 N2 C13 125.0(2)
C1 N2 C3 110.1(2)
C13 N2 C3 122.8(2)
C7 O1 C11 116.6(2)
C5 O2 C10 116.6(2)
C9 O3 C12 117.3(2)
C14 O4 C19 117.1(2)
C16 O5 C20 117.4(2)
C18 O6 C21 117.6(2)
F2A B1 F3B 129.3(4)
F2A B1 F4B 60.0(4)
F3B B1 F4B 113.1(4)
F2A B1 F1 114.5(4)
F3B B1 F1 113.0(4)
F4B B1 F1 114.5(3)
F2A B1 F3A 116.4(5)
F3B B1 F3A 26.7(3)
F4B B1 F3A 131.5(4)
F1 B1 F3A 109.9(4)
F2A B1 F2B 43.6(3)
F3B B1 F2B 106.6(3)
F4B B1 F2B 102.7(4)
F1 B1 F2B 105.7(3)
F3A B1 F2B 82.6(4)
F2A B1 F4A 107.4(5)
F3B B1 F4A 79.0(4)
F4B B1 F4A 47.9(3)
F1 B1 F4A 101.4(3)
F3A B1 F4A 105.6(5)
F2B B1 F4A 147.0(4)

loop_
_geom_bond_atom_site_label_1
_geom_bond_atom_site_label_2
_geom_bond_distance
C21 O6 1.430(3)
F2A B1 1.295(7)
F3A B1 1.381(8)
F4A B1 1.450(7)
F2B B1 1.447(6)
F3B B1 1.363(6)
F4B B1 1.380(6)
C1 N2 1.315(4)
C1 N1 1.324(4)
C2 N1 1.480(4)
C2 C3 1.526(4)
C3 N2 1.491(3)
C4 C9 1.396(4)
C4 C5 1.401(4)
C4 N1 1.430(4)
C5 O2 1.360(3)
C5 C6 1.387(4)
C6 C7 1.398(4)
C7 O1 1.367(4)
C7 C8 1.389(4)
C8 C9 1.395(4)
C9 O3 1.364(3)
C10 O2 1.432(4)
C11 O1 1.435(4)
C12 O3 1.434(4)
C13 C14 1.398(4)
C13 C18 1.407(4)
C13 N2 1.436(3)
C14 O4 1.365(3)
C14 C15 1.392(4)
C15 C16 1.390(4)
C16 O5 1.362(3)
C16 C17 1.397(4)
C17 C18 1.384(4)
C18 O6 1.362(3)
C19 O4 1.437(3)
C20 O5 1.427(3)
B1 F1 1.380(4)

loop_
_geom_torsion_atom_site_label_1
_geom_torsion_atom_site_label_2
_geom_torsion_atom_site_label_3
_geom_torsion_atom_site_label_4
_geom_torsion
N1 C2 C3 N2 11.7(3)
C9 C4 C5 O2 177.7(2)
N1 C4 C5 O2 -2.9(4)
C9 C4 C5 C6 -2.6(4)
N1 C4 C5 C6 176.8(3)
O2 C5 C6 C7 -178.3(3)
C4 C5 C6 C7 2.1(4)
C5 C6 C7 O1 -179.1(3)
C5 C6 C7 C8 0.8(4)
O1 C7 C8 C9 176.7(3)
C6 C7 C8 C9 -3.1(4)
C7 C8 C9 O3 -177.6(3)
C7 C8 C9 C4 2.5(4)
C5 C4 C9 O3 -179.6(2)
N1 C4 C9 O3 1.0(4)
C5 C4 C9 C8 0.2(4)
N1 C4 C9 C8 -179.2(2)
C18 C13 C14 O4 178.6(2)
N2 C13 C14 O4 0.6(4)
C18 C13 C14 C15 -2.2(4)
N2 C13 C14 C15 179.8(3)
O4 C14 C15 C16 180.0(2)
C13 C14 C15 C16 0.8(4)
C14 C15 C16 O5 -177.8(3)
C14 C15 C16 C17 1.8(4)
O5 C16 C17 C18 176.7(2)
C15 C16 C17 C18 -3.0(4)
C16 C17 C18 O6 -178.3(3)
C16 C17 C18 C13 1.5(4)
C14 C13 C18 O6 -179.1(2)
N2 C13 C18 O6 -1.2(4)
C14 C13 C18 C17 1.0(4)
N2 C13 C18 C17 179.0(3)
N2 C1 N1 C4 174.2(3)
N2 C1 N1 C2 5.4(3)
C9 C4 N1 C1 129.7(3)
C5 C4 N1 C1 -49.7(4)
C9 C4 N1 C2 -62.9(4)
C5 C4 N1 C2 117.7(3)
C3 C2 N1 C1 -10.9(3)
C3 C2 N1 C4 -179.9(3)
N1 C1 N2 C13 166.9(3)
N1 C1 N2 C3 3.0(3)
C14 C13 N2 C1 -41.6(4)
C18 C13 N2 C1 140.5(3)
C14 C13 N2 C3 120.3(3)
C18 C13 N2 C3 -57.7(4)
C2 C3 N2 C1 -9.6(3)
C2 C3 N2 C13 -173.8(3)
C8 C7 O1 C11 -1.4(4)
C6 C7 O1 C11 178.5(3)
C6 C5 O2 C10 -2.4(4)
C4 C5 O2 C10 177.3(3)
C8 C9 O3 C12 -2.4(4)
C4 C9 O3 C12 177.4(3)
C15 C14 O4 C19 9.2(4)
C13 C14 O4 C19 -171.6(3)
C15 C16 O5 C20 8.2(4)
C17 C16 O5 C20 -171.5(3)
C17 C18 O6 C21 1.4(4)
C13 C18 O6 C21 -178.4(2)
